data_4109673
loop_
_publ_author_name
'Gilles Alcaraz'
'Eric Clot'
'Ulrike Helmstedt'
'Laure Vendier'
'Sylviane Sabo-Etienne'

_publ_contact_author_address
;
Laboratoire de Chimie de Coordination
205 Route de Narbonne
31077 Toulouse Cedex 04
;
_publ_section_title
;
 Mesitylborane as a Bis(\s-B-H) Ligand: An Unprecedented Bonding Mode to a
 Metal Center
;
_journal_name_full 'Journal of the American Chemical Society'
_journal_page_first 8704
_journal_page_last 8705
_journal_paper_doi 10.1021/ja0733538
_journal_volume 129
_journal_year 2007
_chemical_compound_source 'synthesis as described'
_chemical_formula_moiety 'C45 H81 B1 P2 Ru'
_chemical_formula_sum 'C45 H81 B P2 Ru'
_chemical_formula_weight 795.92
_chemical_name_systematic
;
 ?
;
_space_group_IT_number 2
_symmetry_cell_setting triclinic
_symmetry_Int_Tables_number 2
_symmetry_space_group_name_Hall '-P 1'
_symmetry_space_group_name_H-M 'P -1'
_atom_sites_solution_hydrogens geom
_atom_sites_solution_primary direct
_atom_sites_solution_secondary difmap
_cell_angle_alpha 84.103(4)
_cell_angle_beta 84.059(5)
_cell_angle_gamma 68.424(5)
_cell_formula_units_Z 2
_cell_length_a 10.2779(6)
_cell_length_b 12.5838(7)
_cell_length_c 18.0772(10)
_cell_measurement_reflns_used 7647
_cell_measurement_temperature 110
_cell_measurement_theta_max 32.142
_cell_measurement_theta_min 2.4843
_cell_measurement_wavelength 0.71073
_cell_volume 2157.2(2)
_computing_cell_refinement 'CrysAlis RED, Oxford Diffraction Ltd.'
_computing_data_collection 'CrysAlis CCD, Oxford Diffraction Ltd.'
_computing_data_reduction 'CrysAlis RED, Oxford Diffraction Ltd.'
_computing_molecular_graphics 'Ortep-3 for Windows (Farrugia, 1997)'
_computing_publication_material 'WinGX publication routines (Farrugia, 1999)'
_computing_structure_refinement 'SHELXL-97 (Sheldrick, 1997)'
_computing_structure_solution 'SIR92 (Giacovazzo et al, 1993)'
_diffrn_ambient_temperature 110
_diffrn_measured_fraction_theta_full 0.995
_diffrn_measured_fraction_theta_max 0.995
_diffrn_measurement_device_type 'Oxford-Diffraction XCALIBUR'
_diffrn_measurement_method \w-\f
_diffrn_radiation_monochromator graphite
_diffrn_radiation_source 'fine-focus sealed tube'
_diffrn_radiation_type MoK\a
_diffrn_reflns_av_R_equivalents 0.0449
_diffrn_reflns_av_unetI/netI 0.1278
_diffrn_reflns_limit_h_max 12
_diffrn_reflns_limit_h_min -11
_diffrn_reflns_limit_k_max 15
_diffrn_reflns_limit_k_min -15
_diffrn_reflns_limit_l_max 22
_diffrn_reflns_limit_l_min -22
_diffrn_reflns_number 16678
_diffrn_reflns_theta_full 26.37
_diffrn_reflns_theta_max 26.37
_diffrn_reflns_theta_min 2.77
_diffrn_standards_decay_% 0
_diffrn_standards_interval_count 0
_diffrn_standards_interval_time 0
_diffrn_standards_number 0
_exptl_absorpt_coefficient_mu 0.467
_exptl_absorpt_correction_T_max 0.9500
_exptl_absorpt_correction_T_min 0.9216
_exptl_absorpt_correction_type multi-scan
_exptl_absorpt_process_details
;
        [c.f. r.h. blessing, acta cryst. (1995), a51, 33-38]
;
_exptl_crystal_colour 'light yellow'
_exptl_crystal_density_diffrn 1.225
_exptl_crystal_description platelet
_exptl_crystal_F_000 860
_exptl_crystal_size_max 0.25
_exptl_crystal_size_mid 0.18
_exptl_crystal_size_min 0.1
_refine_diff_density_max 1.761
_refine_diff_density_min -1.03
_refine_diff_density_rms 0.094
_refine_ls_extinction_method none
_refine_ls_goodness_of_fit_ref 0.96
_refine_ls_hydrogen_treatment mixed
_refine_ls_matrix_type full
_refine_ls_number_parameters 431
_refine_ls_number_reflns 8787
_refine_ls_number_restraints 0
_refine_ls_restrained_S_all 0.96
_refine_ls_R_factor_all 0.0829
_refine_ls_R_factor_gt 0.0408
_refine_ls_shift/su_max 0.001
_refine_ls_shift/su_mean 0
_refine_ls_structure_factor_coef Fsqd
_refine_ls_weighting_details 'calc w=1/[\s^2^(Fo^2^)+(0.0406P)^2^+0.0000P] where P=(Fo^2^+2Fc^2^)/3'
_refine_ls_weighting_scheme calc
_refine_ls_wR_factor_gt 0.0823
_refine_ls_wR_factor_ref 0.0946
_reflns_number_gt 5457
_reflns_number_total 8787
_reflns_threshold_expression >2\s(I)
_cod_data_source_file ja0733538si20070511_040333.cif
_cod_data_source_block ago160307
_cod_database_code 4109673

loop_
_symmetry_equiv_pos_as_xyz
'x, y, z'
'-x, -y, -z'

loop_
_atom_site_label
_atom_site_type_symbol
_atom_site_fract_x
_atom_site_fract_y
_atom_site_fract_z
_atom_site_U_iso_or_equiv
_atom_site_adp_type
_atom_site_occupancy
_atom_site_symmetry_multiplicity
_atom_site_calc_flag
_atom_site_refinement_flags
C1 C 0.3152(3) 0.2548(3) 0.40389(17) 0.0151(8) Uani 1 1 d .
C2 C 0.4228(3) 0.2546(3) 0.44656(17) 0.0154(8) Uani 1 1 d .
C3 C 0.4509(4) 0.1868(3) 0.51192(18) 0.0213(8) Uani 1 1 d .
H3 H 0.5236 0.1869 0.5385 0.026 Uiso 1 1 calc R
C4 C 0.3757(4) 0.1186(3) 0.53965(18) 0.0205(8) Uani 1 1 d .
C5 C 0.2708(4) 0.1173(3) 0.49820(18) 0.0214(8) Uani 1 1 d .
H5 H 0.2202 0.0708 0.5155 0.026 Uiso 1 1 calc R
C6 C 0.2386(3) 0.1834(3) 0.43140(19) 0.0188(8) Uani 1 1 d .
C7 C 0.5047(4) 0.3318(3) 0.42511(18) 0.0227(9) Uani 1 1 d .
H7A H 0.547 0.3188 0.3754 0.034 Uiso 1 1 calc R
H7B H 0.5765 0.3158 0.4591 0.034 Uiso 1 1 calc R
H7C H 0.4428 0.4103 0.4272 0.034 Uiso 1 1 calc R
C8 C 0.1233(4) 0.1761(3) 0.38941(19) 0.0262(9) Uani 1 1 d .
H8A H 0.0839 0.1242 0.4167 0.039 Uiso 1 1 calc R
H8B H 0.1611 0.1488 0.3412 0.039 Uiso 1 1 calc R
H8C H 0.0516 0.2506 0.3836 0.039 Uiso 1 1 calc R
C9 C 0.4065(4) 0.0487(3) 0.61253(19) 0.0312(10) Uani 1 1 d .
H9A H 0.324 0.071 0.6462 0.047 Uiso 1 1 calc R
H9B H 0.481 0.0614 0.6337 0.047 Uiso 1 1 calc R
H9C H 0.4342 -0.0311 0.6043 0.047 Uiso 1 1 calc R
C10 C 0.1346(4) 0.7018(4) 0.3028(2) 0.0379(5) Uani 1 1 d .
H10 H 0.161 0.7475 0.2609 0.045 Uiso 1 1 calc R
C11 C 0.2629(4) 0.6486(3) 0.3419(2) 0.0379(5) Uani 1 1 d .
H11A H 0.3346 0.597 0.3097 0.045 Uiso 1 1 calc R
H11B H 0.2447 0.6037 0.3859 0.045 Uiso 1 1 calc R
C12 C 0.3178(4) 0.7376(3) 0.3655(2) 0.0379(5) Uani 1 1 d .
H12A H 0.3983 0.6992 0.3948 0.045 Uiso 1 1 calc R
H12B H 0.3477 0.776 0.3215 0.045 Uiso 1 1 calc R
C13 C 0.2029(4) 0.8259(3) 0.4117(2) 0.0379(5) Uani 1 1 d .
H13A H 0.1838 0.7889 0.4591 0.045 Uiso 1 1 calc R
H13B H 0.2362 0.8854 0.4218 0.045 Uiso 1 1 calc R
C14 C 0.0747(4) 0.8774(3) 0.3742(2) 0.0379(5) Uani 1 1 d .
H14A H 0.0906 0.9247 0.331 0.045 Uiso 1 1 calc R
H14B H 0.0033 0.9271 0.4075 0.045 Uiso 1 1 calc R
C15 C 0.0213(4) 0.7919(3) 0.3495(2) 0.0379(5) Uani 1 1 d .
H15A H -0.0586 0.8316 0.32 0.045 Uiso 1 1 calc R
H15B H -0.0103 0.7535 0.3929 0.045 Uiso 1 1 calc R
C16 C 0.0075(4) 0.6847(3) 0.17015(18) 0.0205(8) Uani 1 1 d .
H16 H -0.042 0.642 0.15 0.025 Uiso 1 1 calc R
C17 C 0.1222(4) 0.6877(3) 0.11035(18) 0.0232(9) Uani 1 1 d .
H17A H 0.1768 0.7274 0.1279 0.028 Uiso 1 1 calc R
H17B H 0.1846 0.6099 0.102 0.028 Uiso 1 1 calc R
C18 C 0.0632(4) 0.7472(3) 0.03691(19) 0.0256(9) Uani 1 1 d .
H18A H 0.1394 0.7522 0.002 0.031 Uiso 1 1 calc R
H18B H 0.0195 0.7018 0.0159 0.031 Uiso 1 1 calc R
C19 C -0.0434(4) 0.8662(3) 0.0469(2) 0.0342(10) Uani 1 1 d .
H19A H 0.0029 0.9146 0.0617 0.041 Uiso 1 1 calc R
H19B H -0.0839 0.8988 -0.0001 0.041 Uiso 1 1 calc R
C20 C -0.1572(4) 0.8638(3) 0.1046(2) 0.0352(10) Uani 1 1 d .
H20A H -0.2114 0.8242 0.0866 0.042 Uiso 1 1 calc R
H20B H -0.2195 0.9418 0.1125 0.042 Uiso 1 1 calc R
C21 C -0.1006(4) 0.8045(3) 0.17873(19) 0.0235(9) Uani 1 1 d .
H21A H -0.0582 0.8503 0.2004 0.028 Uiso 1 1 calc R
H21B H -0.1779 0.7997 0.2128 0.028 Uiso 1 1 calc R
C22 C -0.0809(3) 0.5982(3) 0.31321(17) 0.0142(8) Uani 1 1 d .
H22 H -0.1427 0.6779 0.3193 0.017 Uiso 1 1 calc R
C23 C -0.1610(4) 0.5412(3) 0.27509(18) 0.0216(9) Uani 1 1 d .
H23A H -0.1839 0.5798 0.2263 0.026 Uiso 1 1 calc R
H23B H -0.102 0.462 0.2682 0.026 Uiso 1 1 calc R
C24 C -0.2948(4) 0.5453(3) 0.32080(19) 0.0274(9) Uani 1 1 d .
H24A H -0.3579 0.6244 0.3233 0.033 Uiso 1 1 calc R
H24B H -0.3409 0.5048 0.2966 0.033 Uiso 1 1 calc R
C25 C -0.2646(4) 0.4918(3) 0.3987(2) 0.0290(9) Uani 1 1 d .
H25A H -0.2128 0.4102 0.3965 0.035 Uiso 1 1 calc R
H25B H -0.3526 0.5017 0.4278 0.035 Uiso 1 1 calc R
C26 C -0.1813(4) 0.5438(3) 0.43730(18) 0.0233(9) Uani 1 1 d .
H26A H -0.157 0.5022 0.4852 0.028 Uiso 1 1 calc R
H26B H -0.2384 0.6226 0.4463 0.028 Uiso 1 1 calc R
C27 C -0.0477(3) 0.5402(3) 0.39068(17) 0.0173(8) Uani 1 1 d .
H27A H 0.0004 0.5785 0.4153 0.021 Uiso 1 1 calc R
H27B H 0.0143 0.4611 0.3864 0.021 Uiso 1 1 calc R
C28 C 0.3872(3) 0.3472(3) 0.05818(17) 0.0132(7) Uani 1 1 d .
H28 H 0.3932 0.4228 0.0602 0.016 Uiso 1 1 calc R
C29 C 0.5080(3) 0.2854(3) 0.00334(17) 0.0195(8) Uani 1 1 d .
H29A H 0.5964 0.2729 0.0239 0.023 Uiso 1 1 calc R
H29B H 0.5047 0.2112 -0.0041 0.023 Uiso 1 1 calc R
C30 C 0.5001(3) 0.3547(3) -0.07125(17) 0.0193(8) Uani 1 1 d .
H30A H 0.5159 0.4244 -0.0646 0.023 Uiso 1 1 calc R
H30B H 0.5742 0.3108 -0.1059 0.023 Uiso 1 1 calc R
C31 C 0.3607(3) 0.3859(3) -0.10446(18) 0.0160(8) Uani 1 1 d .
H31A H 0.3511 0.3172 -0.1189 0.019 Uiso 1 1 calc R
H31B H 0.3575 0.4369 -0.1489 0.019 Uiso 1 1 calc R
C32 C 0.2402(3) 0.4440(3) -0.04922(18) 0.0208(8) Uani 1 1 d .
H32A H 0.243 0.5175 -0.0396 0.025 Uiso 1 1 calc R
H32B H 0.152 0.4576 -0.0704 0.025 Uiso 1 1 calc R
C33 C 0.2481(3) 0.3711(3) 0.02330(17) 0.0192(8) Uani 1 1 d .
H33A H 0.2402 0.2992 0.0142 0.023 Uiso 1 1 calc R
H33B H 0.1703 0.4104 0.0578 0.023 Uiso 1 1 calc R
C34 C 0.5799(3) 0.2339(3) 0.17161(17) 0.0143(8) Uani 1 1 d .
H34 H 0.6297 0.1873 0.13 0.017 Uiso 1 1 calc R
C35 C 0.6320(3) 0.3330(3) 0.16969(18) 0.0156(8) Uani 1 1 d .
H35A H 0.6142 0.3767 0.122 0.019 Uiso 1 1 calc R
H35B H 0.5795 0.3834 0.2083 0.019 Uiso 1 1 calc R
C36 C 0.7873(3) 0.2936(3) 0.18117(18) 0.0185(8) Uani 1 1 d .
H36A H 0.8144 0.3597 0.1813 0.022 Uiso 1 1 calc R
H36B H 0.8411 0.2484 0.1405 0.022 Uiso 1 1 calc R
C37 C 0.8191(3) 0.2221(3) 0.25460(18) 0.0199(8) Uani 1 1 d .
H37A H 0.9191 0.1949 0.2606 0.024 Uiso 1 1 calc R
H37B H 0.7709 0.269 0.2956 0.024 Uiso 1 1 calc R
C38 C 0.7724(3) 0.1212(3) 0.25650(19) 0.0222(8) Uani 1 1 d .
H38A H 0.7898 0.0785 0.3045 0.027 Uiso 1 1 calc R
H38B H 0.8275 0.0708 0.2185 0.027 Uiso 1 1 calc R
C39 C 0.6170(3) 0.1581(3) 0.24348(18) 0.0172(8) Uani 1 1 d .
H39A H 0.5937 0.0905 0.2412 0.021 Uiso 1 1 calc R
H39B H 0.5613 0.1996 0.2852 0.021 Uiso 1 1 calc R
C40 C 0.3542(3) 0.1530(3) 0.16211(18) 0.0138(7) Uani 1 1 d .
H40 H 0.3726 0.1207 0.2133 0.017 Uiso 1 1 calc R
C41 C 0.4504(4) 0.0586(3) 0.1137(2) 0.0210(8) Uani 1 1 d .
H41A H 0.429 0.0796 0.062 0.025 Uiso 1 1 calc R
H41B H 0.5471 0.0502 0.1176 0.025 Uiso 1 1 calc R
C42 C 0.4323(4) -0.0542(3) 0.1378(2) 0.0295(10) Uani 1 1 d .
H42A H 0.4598 -0.0779 0.1884 0.035 Uiso 1 1 calc R
H42B H 0.4927 -0.1125 0.1055 0.035 Uiso 1 1 calc R
C43 C 0.2813(4) -0.0434(3) 0.1341(2) 0.0284(9) Uani 1 1 d .
H43A H 0.2585 -0.0309 0.0824 0.034 Uiso 1 1 calc R
H43B H 0.2706 -0.1145 0.1542 0.034 Uiso 1 1 calc R
C44 C 0.1803(4) 0.0541(3) 0.1772(2) 0.0262(9) Uani 1 1 d .
H44A H 0.1922 0.035 0.23 0.031 Uiso 1 1 calc R
H44B H 0.085 0.0632 0.1686 0.031 Uiso 1 1 calc R
C45 C 0.2017(3) 0.1673(3) 0.15518(19) 0.0197(8) Uani 1 1 d .
H45A H 0.1405 0.2254 0.1873 0.024 Uiso 1 1 calc R
H45B H 0.1775 0.1923 0.1042 0.024 Uiso 1 1 calc R
P1 P 0.07937(9) 0.60037(7) 0.25692(5) 0.0139(2) Uani 1 1 d .
P2 P 0.38944(9) 0.28797(7) 0.15678(5) 0.0121(2) Uani 1 1 d .
Ru1 Ru 0.24532(3) 0.42051(2) 0.236126(15) 0.01354(9) Uani 1 1 d .
B1 B 0.2806(4) 0.3308(3) 0.3307(2) 0.0135(9) Uani 1 1 d .
HY4 H 0.323(3) 0.491(3) 0.1836(16) 0.019(9) Uiso 1 1 d .
HY3 H 0.148(3) 0.435(2) 0.1687(15) 0.016(8) Uiso 1 1 d .
HY1 H 0.181(3) 0.333(3) 0.2966(16) 0.023(9) Uiso 1 1 d .
HY2 H 0.351(4) 0.397(3) 0.3117(18) 0.037(10) Uiso 1 1 d .

loop_
_atom_site_aniso_label
_atom_site_aniso_U_11
_atom_site_aniso_U_22
_atom_site_aniso_U_33
_atom_site_aniso_U_23
_atom_site_aniso_U_13
_atom_site_aniso_U_12
C1 0.0135(19) 0.0179(19) 0.0155(18) -0.0063(15) 0.0012(14) -0.0066(16)
C2 0.0114(18) 0.0175(19) 0.0149(18) -0.0028(15) 0.0027(14) -0.0027(16)
C3 0.018(2) 0.027(2) 0.0168(19) -0.0013(16) -0.0062(15) -0.0050(18)
C4 0.022(2) 0.022(2) 0.0139(18) 0.0012(15) 0.0009(15) -0.0045(17)
C5 0.016(2) 0.023(2) 0.023(2) 0.0039(16) 0.0051(16) -0.0072(17)
C6 0.0127(19) 0.020(2) 0.024(2) -0.0060(16) 0.0019(15) -0.0066(17)
C7 0.023(2) 0.032(2) 0.0172(19) 0.0016(17) -0.0051(16) -0.0144(19)
C8 0.029(2) 0.029(2) 0.028(2) 0.0023(17) -0.0004(17) -0.0209(19)
C9 0.032(2) 0.037(2) 0.019(2) 0.0094(18) -0.0047(17) -0.008(2)
C10 0.0259(10) 0.0398(11) 0.0528(12) -0.0238(9) -0.0042(8) -0.0117(9)
C11 0.0259(10) 0.0398(11) 0.0528(12) -0.0238(9) -0.0042(8) -0.0117(9)
C12 0.0259(10) 0.0398(11) 0.0528(12) -0.0238(9) -0.0042(8) -0.0117(9)
C13 0.0259(10) 0.0398(11) 0.0528(12) -0.0238(9) -0.0042(8) -0.0117(9)
C14 0.0259(10) 0.0398(11) 0.0528(12) -0.0238(9) -0.0042(8) -0.0117(9)
C15 0.0259(10) 0.0398(11) 0.0528(12) -0.0238(9) -0.0042(8) -0.0117(9)
C16 0.018(2) 0.023(2) 0.0190(19) 0.0046(16) -0.0048(15) -0.0058(17)
C17 0.022(2) 0.022(2) 0.022(2) 0.0023(16) 0.0006(16) -0.0062(18)
C18 0.022(2) 0.031(2) 0.021(2) 0.0069(17) -0.0050(16) -0.0080(19)
C19 0.036(3) 0.033(2) 0.033(2) 0.0144(19) -0.012(2) -0.013(2)
C20 0.025(2) 0.026(2) 0.043(3) 0.0086(19) -0.0102(19) 0.0038(19)
C21 0.015(2) 0.021(2) 0.031(2) 0.0001(17) -0.0047(16) -0.0027(17)
C22 0.0108(18) 0.0150(19) 0.0152(18) -0.0039(15) -0.0004(14) -0.0022(16)
C23 0.018(2) 0.032(2) 0.0180(19) -0.0024(17) -0.0014(16) -0.0132(18)
C24 0.018(2) 0.039(2) 0.030(2) -0.0021(19) -0.0020(17) -0.0163(19)
C25 0.021(2) 0.038(2) 0.030(2) -0.0018(19) 0.0103(17) -0.016(2)
C26 0.022(2) 0.032(2) 0.0173(19) -0.0042(17) 0.0036(16) -0.0125(19)
C27 0.018(2) 0.021(2) 0.0140(18) -0.0029(15) -0.0031(15) -0.0074(17)
C28 0.0103(18) 0.0142(18) 0.0149(17) -0.0010(14) 0.0003(14) -0.0044(15)
C29 0.0140(19) 0.027(2) 0.0157(18) -0.0018(16) -0.0031(15) -0.0045(17)
C30 0.018(2) 0.027(2) 0.0134(18) -0.0016(15) 0.0005(15) -0.0089(17)
C31 0.018(2) 0.0184(19) 0.0144(18) 0.0020(15) -0.0044(15) -0.0096(17)
C32 0.016(2) 0.029(2) 0.0185(19) 0.0051(16) -0.0095(15) -0.0082(17)
C33 0.016(2) 0.028(2) 0.0158(18) -0.0003(16) -0.0027(15) -0.0106(17)
C34 0.0107(18) 0.0179(19) 0.0148(18) 0.0007(15) -0.0039(14) -0.0055(16)
C35 0.0108(18) 0.0191(19) 0.0174(18) -0.0024(15) -0.0046(14) -0.0049(16)
C36 0.0138(19) 0.025(2) 0.0208(19) -0.0009(16) -0.0035(15) -0.0109(17)
C37 0.0103(19) 0.031(2) 0.0185(19) -0.0031(16) -0.0032(15) -0.0060(17)
C38 0.014(2) 0.026(2) 0.023(2) 0.0078(16) -0.0067(15) -0.0046(17)
C39 0.0130(19) 0.0179(19) 0.0208(19) 0.0009(15) -0.0012(15) -0.0060(16)
C40 0.0106(18) 0.0151(18) 0.0172(18) -0.0006(15) -0.0022(14) -0.0060(15)
C41 0.0125(19) 0.0151(19) 0.035(2) -0.0102(17) 0.0070(16) -0.0050(16)
C42 0.023(2) 0.020(2) 0.047(3) -0.0119(19) -0.0046(19) -0.0059(18)
C43 0.025(2) 0.021(2) 0.045(3) -0.0075(19) -0.0022(19) -0.0141(19)
C44 0.024(2) 0.026(2) 0.034(2) -0.0064(18) -0.0010(17) -0.0151(19)
C45 0.014(2) 0.0175(19) 0.031(2) -0.0069(16) -0.0022(16) -0.0077(16)
P1 0.0111(5) 0.0180(5) 0.0139(5) -0.0017(4) -0.0013(4) -0.0066(4)
P2 0.0105(5) 0.0144(5) 0.0123(5) -0.0006(4) -0.0024(4) -0.0051(4)
Ru1 0.01139(16) 0.01659(16) 0.01299(15) -0.00119(11) -0.00124(11) -0.00530(13)
B1 0.005(2) 0.016(2) 0.017(2) -0.0040(17) -0.0022(16) 0.0000(17)

loop_
_atom_type_symbol
_atom_type_description
_atom_type_scat_dispersion_real
_atom_type_scat_dispersion_imag
_atom_type_scat_source
C C 0.0033 0.0016 'International Tables Vol C Tables 4.2.6.8 and 6.1.1.4'
H H 0 0 'International Tables Vol C Tables 4.2.6.8 and 6.1.1.4'
P P 0.1023 0.0942 'International Tables Vol C Tables 4.2.6.8 and 6.1.1.4'
Ru Ru -1.2594 0.8363 'International Tables Vol C Tables 4.2.6.8 and 6.1.1.4'
B B 0.0013 0.0007 'International Tables Vol C Tables 4.2.6.8 and 6.1.1.4'

loop_
_geom_angle_atom_site_label_1
_geom_angle_atom_site_label_2
_geom_angle_atom_site_label_3
_geom_angle
C2 C1 C6 117.5(3)
C2 C1 B1 121.3(3)
C6 C1 B1 121.2(3)
C3 C2 C1 120.2(3)
C3 C2 C7 117.8(3)
C1 C2 C7 122.0(3)
C2 C3 C4 122.7(3)
C2 C3 H3 118.6
C4 C3 H3 118.6
C3 C4 C5 117.7(3)
C3 C4 C9 121.1(3)
C5 C4 C9 121.2(3)
C4 C5 C6 122.1(3)
C4 C5 H5 119
C6 C5 H5 119
C5 C6 C1 119.8(3)
C5 C6 C8 118.6(3)
C1 C6 C8 121.6(3)
C2 C7 H7A 109.5
C2 C7 H7B 109.5
H7A C7 H7B 109.5
C2 C7 H7C 109.5
H7A C7 H7C 109.5
H7B C7 H7C 109.5
C6 C8 H8A 109.5
C6 C8 H8B 109.5
H8A C8 H8B 109.5
C6 C8 H8C 109.5
H8A C8 H8C 109.5
H8B C8 H8C 109.5
C4 C9 H9A 109.5
C4 C9 H9B 109.5
H9A C9 H9B 109.5
C4 C9 H9C 109.5
H9A C9 H9C 109.5
H9B C9 H9C 109.5
C11 C10 C15 111.0(3)
C11 C10 P1 115.0(3)
C15 C10 P1 117.6(3)
C11 C10 H10 103.8
C15 C10 H10 103.8
P1 C10 H10 103.8
C10 C11 C12 112.3(3)
C10 C11 H11A 109.1
C12 C11 H11A 109.1
C10 C11 H11B 109.1
C12 C11 H11B 109.1
H11A C11 H11B 107.9
C13 C12 C11 110.3(3)
C13 C12 H12A 109.6
C11 C12 H12A 109.6
C13 C12 H12B 109.6
C11 C12 H12B 109.6
H12A C12 H12B 108.1
C14 C13 C12 112.3(3)
C14 C13 H13A 109.1
C12 C13 H13A 109.1
C14 C13 H13B 109.1
C12 C13 H13B 109.1
H13A C13 H13B 107.9
C13 C14 C15 113.5(4)
C13 C14 H14A 108.9
C15 C14 H14A 108.9
C13 C14 H14B 108.9
C15 C14 H14B 108.9
H14A C14 H14B 107.7
C14 C15 C10 112.0(3)
C14 C15 H15A 109.2
C10 C15 H15A 109.2
C14 C15 H15B 109.2
C10 C15 H15B 109.2
H15A C15 H15B 107.9
C21 C16 C17 110.3(3)
C21 C16 P1 116.9(2)
C17 C16 P1 112.5(2)
C21 C16 H16 105.4
C17 C16 H16 105.4
P1 C16 H16 105.4
C18 C17 C16 112.4(3)
C18 C17 H17A 109.1
C16 C17 H17A 109.1
C18 C17 H17B 109.1
C16 C17 H17B 109.1
H17A C17 H17B 107.9
C19 C18 C17 111.9(3)
C19 C18 H18A 109.2
C17 C18 H18A 109.2
C19 C18 H18B 109.2
C17 C18 H18B 109.2
H18A C18 H18B 107.9
C20 C19 C18 111.2(3)
C20 C19 H19A 109.4
C18 C19 H19A 109.4
C20 C19 H19B 109.4
C18 C19 H19B 109.4
H19A C19 H19B 108
C19 C20 C21 112.5(3)
C19 C20 H20A 109.1
C21 C20 H20A 109.1
C19 C20 H20B 109.1
C21 C20 H20B 109.1
H20A C20 H20B 107.8
C16 C21 C20 112.5(3)
C16 C21 H21A 109.1
C20 C21 H21A 109.1
C16 C21 H21B 109.1
C20 C21 H21B 109.1
H21A C21 H21B 107.8
C27 C22 C23 109.8(3)
C27 C22 P1 111.6(2)
C23 C22 P1 112.4(2)
C27 C22 H22 107.6
C23 C22 H22 107.6
P1 C22 H22 107.6
C24 C23 C22 111.2(3)
C24 C23 H23A 109.4
C22 C23 H23A 109.4
C24 C23 H23B 109.4
C22 C23 H23B 109.4
H23A C23 H23B 108
C25 C24 C23 111.2(3)
C25 C24 H24A 109.4
C23 C24 H24A 109.4
C25 C24 H24B 109.4
C23 C24 H24B 109.4
H24A C24 H24B 108
C24 C25 C26 112.3(3)
C24 C25 H25A 109.2
C26 C25 H25A 109.2
C24 C25 H25B 109.2
C26 C25 H25B 109.2
H25A C25 H25B 107.9
C25 C26 C27 111.4(3)
C25 C26 H26A 109.3
C27 C26 H26A 109.3
C25 C26 H26B 109.3
C27 C26 H26B 109.3
H26A C26 H26B 108
C22 C27 C26 110.9(3)
C22 C27 H27A 109.5
C26 C27 H27A 109.5
C22 C27 H27B 109.5
C26 C27 H27B 109.5
H27A C27 H27B 108.1
C29 C28 C33 108.8(3)
C29 C28 P2 118.4(2)
C33 C28 P2 113.7(2)
C29 C28 H28 104.9
C33 C28 H28 104.9
P2 C28 H28 104.9
C30 C29 C28 111.0(3)
C30 C29 H29A 109.4
C28 C29 H29A 109.4
C30 C29 H29B 109.4
C28 C29 H29B 109.4
H29A C29 H29B 108
C31 C30 C29 112.9(3)
C31 C30 H30A 109
C29 C30 H30A 109
C31 C30 H30B 109
C29 C30 H30B 109
H30A C30 H30B 107.8
C30 C31 C32 111.0(3)
C30 C31 H31A 109.4
C32 C31 H31A 109.4
C30 C31 H31B 109.4
C32 C31 H31B 109.4
H31A C31 H31B 108
C33 C32 C31 111.1(3)
C33 C32 H32A 109.4
C31 C32 H32A 109.4
C33 C32 H32B 109.4
C31 C32 H32B 109.4
H32A C32 H32B 108
C32 C33 C28 110.8(3)
C32 C33 H33A 109.5
C28 C33 H33A 109.5
C32 C33 H33B 109.5
C28 C33 H33B 109.5
H33A C33 H33B 108.1
C39 C34 C35 110.2(3)
C39 C34 P2 113.3(2)
C35 C34 P2 110.6(2)
C39 C34 H34 107.5
C35 C34 H34 107.5
P2 C34 H34 107.5
C36 C35 C34 112.8(3)
C36 C35 H35A 109
C34 C35 H35A 109
C36 C35 H35B 109
C34 C35 H35B 109
H35A C35 H35B 107.8
C35 C36 C37 110.2(3)
C35 C36 H36A 109.6
C37 C36 H36A 109.6
C35 C36 H36B 109.6
C37 C36 H36B 109.6
H36A C36 H36B 108.1
C38 C37 C36 110.3(3)
C38 C37 H37A 109.6
C36 C37 H37A 109.6
C38 C37 H37B 109.6
C36 C37 H37B 109.6
H37A C37 H37B 108.1
C37 C38 C39 112.2(3)
C37 C38 H38A 109.2
C39 C38 H38A 109.2
C37 C38 H38B 109.2
C39 C38 H38B 109.2
H38A C38 H38B 107.9
C34 C39 C38 112.0(3)
C34 C39 H39A 109.2
C38 C39 H39A 109.2
C34 C39 H39B 109.2
C38 C39 H39B 109.2
H39A C39 H39B 107.9
C41 C40 C45 109.4(3)
C41 C40 P2 117.4(2)
C45 C40 P2 115.5(2)
C41 C40 H40 104.3
C45 C40 H40 104.3
P2 C40 H40 104.3
C42 C41 C40 110.9(3)
C42 C41 H41A 109.5
C40 C41 H41A 109.5
C42 C41 H41B 109.5
C40 C41 H41B 109.5
H41A C41 H41B 108
C41 C42 C43 110.8(3)
C41 C42 H42A 109.5
C43 C42 H42A 109.5
C41 C42 H42B 109.5
C43 C42 H42B 109.5
H42A C42 H42B 108.1
C44 C43 C42 112.0(3)
C44 C43 H43A 109.2
C42 C43 H43A 109.2
C44 C43 H43B 109.2
C42 C43 H43B 109.2
H43A C43 H43B 107.9
C43 C44 C45 112.7(3)
C43 C44 H44A 109.1
C45 C44 H44A 109.1
C43 C44 H44B 109.1
C45 C44 H44B 109.1
H44A C44 H44B 107.8
C44 C45 C40 110.3(3)
C44 C45 H45A 109.6
C40 C45 H45A 109.6
C44 C45 H45B 109.6
C40 C45 H45B 109.6
H45A C45 H45B 108.1
C22 P1 C16 102.39(15)
C22 P1 C10 104.32(17)
C16 P1 C10 102.68(18)
C22 P1 Ru1 114.33(11)
C16 P1 Ru1 113.47(11)
C10 P1 Ru1 117.84(13)
C40 P2 C28 109.12(15)
C40 P2 C34 101.76(14)
C28 P2 C34 101.76(14)
C40 P2 Ru1 114.39(10)
C28 P2 Ru1 112.40(10)
C34 P2 Ru1 116.20(11)
B1 Ru1 P2 100.19(11)
B1 Ru1 P1 108.89(11)
P2 Ru1 P1 150.87(3)
B1 Ru1 HY4 135.0(11)
P2 Ru1 HY4 76.9(10)
P1 Ru1 HY4 83.6(10)
B1 Ru1 HY3 136.2(10)
P2 Ru1 HY3 77.2(10)
P1 Ru1 HY3 80.6(10)
HY4 Ru1 HY3 87.7(15)
B1 Ru1 HY1 39.0(10)
P2 Ru1 HY1 99.7(10)
P1 Ru1 HY1 101.7(10)
HY4 Ru1 HY1 173.0(15)
HY3 Ru1 HY1 97.7(15)
B1 Ru1 HY2 40.5(11)
P2 Ru1 HY2 101.8(11)
P1 Ru1 HY2 101.4(11)
HY4 Ru1 HY2 95.3(15)
HY3 Ru1 HY2 176.6(15)
HY1 Ru1 HY2 79.3(15)
C1 B1 Ru1 177.1(3)
C1 B1 HY1 119.5(14)
Ru1 B1 HY1 61.3(14)
C1 B1 HY2 116.9(15)
Ru1 B1 HY2 62.6(15)
HY1 B1 HY2 123(2)

loop_
_geom_bond_atom_site_label_1
_geom_bond_atom_site_label_2
_geom_bond_distance
C1 C2 1.412(4)
C1 C6 1.422(5)
C1 B1 1.543(5)
C2 C3 1.375(4)
C2 C7 1.503(5)
C3 C4 1.379(5)
C3 H3 0.93
C4 C5 1.381(5)
C4 C9 1.501(4)
C5 C6 1.390(4)
C5 H5 0.93
C6 C8 1.506(5)
C7 H7A 0.96
C7 H7B 0.96
C7 H7C 0.96
C8 H8A 0.96
C8 H8B 0.96
C8 H8C 0.96
C9 H9A 0.96
C9 H9B 0.96
C9 H9C 0.96
C10 C11 1.461(5)
C10 C15 1.541(5)
C10 P1 1.867(4)
C10 H10 0.98
C11 C12 1.538(5)
C11 H11A 0.97
C11 H11B 0.97
C12 C13 1.532(5)
C12 H12A 0.97
C12 H12B 0.97
C13 C14 1.443(5)
C13 H13A 0.97
C13 H13B 0.97
C14 C15 1.499(5)
C14 H14A 0.97
C14 H14B 0.97
C15 H15A 0.97
C15 H15B 0.97
C16 C21 1.521(5)
C16 C17 1.523(4)
C16 P1 1.858(3)
C16 H16 0.98
C17 C18 1.523(4)
C17 H17A 0.97
C17 H17B 0.97
C18 C19 1.511(5)
C18 H18A 0.97
C18 H18B 0.97
C19 C20 1.491(5)
C19 H19A 0.97
C19 H19B 0.97
C20 C21 1.525(5)
C20 H20A 0.97
C20 H20B 0.97
C21 H21A 0.97
C21 H21B 0.97
C22 C27 1.522(4)
C22 C23 1.523(4)
C22 P1 1.852(3)
C22 H22 0.98
C23 C24 1.516(4)
C23 H23A 0.97
C23 H23B 0.97
C24 C25 1.509(5)
C24 H24A 0.97
C24 H24B 0.97
C25 C26 1.509(5)
C25 H25A 0.97
C25 H25B 0.97
C26 C27 1.523(4)
C26 H26A 0.97
C26 H26B 0.97
C27 H27A 0.97
C27 H27B 0.97
C28 C29 1.524(4)
C28 C33 1.538(4)
C28 P2 1.859(3)
C28 H28 0.98
C29 C30 1.521(4)
C29 H29A 0.97
C29 H29B 0.97
C30 C31 1.511(4)
C30 H30A 0.97
C30 H30B 0.97
C31 C32 1.514(4)
C31 H31A 0.97
C31 H31B 0.97
C32 C33 1.512(4)
C32 H32A 0.97
C32 H32B 0.97
C33 H33A 0.97
C33 H33B 0.97
C34 C39 1.524(4)
C34 C35 1.525(4)
C34 P2 1.859(3)
C34 H34 0.98
C35 C36 1.517(4)
C35 H35A 0.97
C35 H35B 0.97
C36 C37 1.518(4)
C36 H36A 0.97
C36 H36B 0.97
C37 C38 1.510(5)
C37 H37A 0.97
C37 H37B 0.97
C38 C39 1.527(4)
C38 H38A 0.97
C38 H38B 0.97
C39 H39A 0.97
C39 H39B 0.97
C40 C41 1.525(4)
C40 C45 1.527(4)
C40 P2 1.854(3)
C40 H40 0.98
C41 C42 1.512(5)
C41 H41A 0.97
C41 H41B 0.97
C42 C43 1.515(5)
C42 H42A 0.97
C42 H42B 0.97
C43 C44 1.510(5)
C43 H43A 0.97
C43 H43B 0.97
C44 C45 1.527(4)
C44 H44A 0.97
C44 H44B 0.97
C45 H45A 0.97
C45 H45B 0.97
P1 Ru1 2.3186(9)
P2 Ru1 2.2952(9)
Ru1 B1 1.938(4)
Ru1 HY4 1.59(3)
Ru1 HY3 1.61(3)
Ru1 HY1 1.73(3)
Ru1 HY2 1.77(3)
B1 HY1 1.24(3)
B1 HY2 1.29(3)
